data_7702684
loop_
_publ_author_name
'Murugavel, Ramaswamy'
'Krishnamurthy, Divya'
'Sathiyendiran, Malaichamy'

_publ_section_title
;
 Anionic metal--organic and cationic organic layer alternation in the
 coordination polymers [{M(BTEC)(OH2)4}&#x00B7;{C4H12N2}&#x00B7;4H2O]n (M
 = Co, Ni, and Zn; BTEC = 1,2,4,5-benzenetetracarboxylate)
;
_journal_issue 1
_journal_name_full 'Journal of the Chemical Society, Dalton Transactions'
_journal_page_first 34
_journal_paper_doi 10.1039/b105687p
_journal_year 2002
_chemical_formula_moiety '[Ni(H2O)4(C6H2(COO)4)]2-(C4H12N)2+(H2O)2'
_chemical_formula_sum 'C14 H30 N2 Ni O16'
_chemical_formula_weight 541.11
_chemical_name_common 'Ni_pyromelttate polymer'
_space_group_IT_number 2
_space_group_name_Hall '-P 1'
_space_group_name_H-M_alt 'P -1'
_symmetry_cell_setting triclinic
_symmetry_space_group_name_H-M 'P -1'
_atom_sites_solution_hydrogens geom
_atom_sites_solution_primary direct
_atom_sites_solution_secondary difmap
_audit_creation_method SHELXL-97
_cell_angle_alpha 105.346(6)
_cell_angle_beta 97.746(5)
_cell_angle_gamma 109.346(7)
_cell_formula_units_Z 1
_cell_length_a 6.8436(4)
_cell_length_b 9.1166(7)
_cell_length_c 9.7167(6)
_cell_measurement_reflns_used 25
_cell_measurement_temperature 293(2)
_cell_measurement_theta_max 15
_cell_measurement_theta_min 10
_cell_volume 534.86(7)
_computing_cell_refinement 'MACH3 Nonius software'
_computing_data_collection 'MACH3 Nonius software'
_computing_data_reduction OSCAIL
_computing_molecular_graphics PLATON99
_computing_publication_material CIFTAB
_computing_structure_refinement 'SHELXL-97 (Sheldrick, 1997)'
_computing_structure_solution 'SHELXS-97 (Sheldrick, 1990)'
_diffrn_ambient_temperature 293(2)
_diffrn_measured_fraction_theta_full 1.000
_diffrn_measured_fraction_theta_max 1.000
_diffrn_measurement_device_type 'Nonius MACH3'
_diffrn_radiation_monochromator graphite
_diffrn_radiation_source 'fine-focus sealed tube'
_diffrn_radiation_type MoK\a
_diffrn_radiation_wavelength 0.71069
_diffrn_reflns_av_R_equivalents 0.0038
_diffrn_reflns_av_sigmaI/netI 0.0120
_diffrn_reflns_limit_h_max 8
_diffrn_reflns_limit_h_min -8
_diffrn_reflns_limit_k_max 10
_diffrn_reflns_limit_k_min -10
_diffrn_reflns_limit_l_max 11
_diffrn_reflns_limit_l_min 0
_diffrn_reflns_number 2059
_diffrn_reflns_theta_full 24.96
_diffrn_reflns_theta_max 24.96
_diffrn_reflns_theta_min 2.24
_diffrn_standards_decay_% negligible
_diffrn_standards_interval_time '60 min'
_diffrn_standards_number 3
_exptl_absorpt_coefficient_mu 0.993
_exptl_absorpt_correction_T_max 0.6367
_exptl_absorpt_correction_T_min 0.5873
_exptl_crystal_colour green
_exptl_crystal_density_diffrn 1.680
_exptl_crystal_density_meas ?
_exptl_crystal_density_method 'not measured'
_exptl_crystal_description 'rectangluar blocks'
_exptl_crystal_F_000 284
_exptl_crystal_size_max 0.60
_exptl_crystal_size_mid 0.50
_exptl_crystal_size_min 0.50
_refine_diff_density_max 0.478
_refine_diff_density_min -0.506
_refine_diff_density_rms 0.071
_refine_ls_extinction_method none
_refine_ls_goodness_of_fit_ref 1.075
_refine_ls_hydrogen_treatment mixed
_refine_ls_matrix_type full
_refine_ls_number_parameters 196
_refine_ls_number_reflns 1882
_refine_ls_number_restraints 0
_refine_ls_restrained_S_all 1.075
_refine_ls_R_factor_all 0.0317
_refine_ls_R_factor_gt 0.0314
_refine_ls_shift/su_max 0.000
_refine_ls_shift/su_mean 0.000
_refine_ls_structure_factor_coef Fsqd
_refine_ls_weighting_details 'calc w=1/[\s^2^(Fo^2^)+(0.0493P)^2^+0.5261P] where P=(Fo^2^+2Fc^2^)/3'
_refine_ls_weighting_scheme calc
_refine_ls_wR_factor_gt 0.0832
_refine_ls_wR_factor_ref 0.0835
_reflns_number_gt 1863
_reflns_number_total 1882
_reflns_threshold_expression >2sigma(I)
_cod_data_source_file b105687p.txt
_cod_data_source_block rm001
_cod_depositor_comments
;
The following automatic conversions were performed:

data item '_exptl_crystal_density_meas' value 'not measured' was
changed to '?' -- the value is perceived as not measured.

Automatic conversion script
Id: cif_fix_values 6909 2019-04-08 15:41:33Z antanas 
;
_cod_original_cell_volume 534.86(6)
_cod_original_sg_symbol_H-M P-1
_cod_database_code 7702684

loop_
_symmetry_equiv_pos_as_xyz
'x, y, z'
'-x, -y, -z'

loop_
_atom_site_label
_atom_site_type_symbol
_atom_site_fract_x
_atom_site_fract_y
_atom_site_fract_z
_atom_site_U_iso_or_equiv
_atom_site_adp_type
_atom_site_occupancy
_atom_site_calc_flag
_atom_site_refinement_flags
Ni1 Ni 0.0000 0.0000 0.0000 0.01547(14) Uani 1 d S
O1 O 0.2532(3) 0.1662(2) -0.04415(18) 0.0243(3) Uani 1 d .
O2 O 0.1993(2) -0.0961(2) 0.08667(18) 0.0218(3) Uani 1 d .
O3 O 0.0284(2) 0.16030(17) 0.20953(15) 0.0193(3) Uani 1 d .
O4 O 0.2733(4) 0.3947(2) 0.2146(3) 0.0826(11) Uani 1 d .
O5 O -0.3472(2) 0.25221(19) 0.13085(16) 0.0245(4) Uani 1 d .
O6 O -0.4653(3) 0.1265(2) 0.28888(18) 0.0336(4) Uani 1 d .
O7 O 0.4079(4) -0.2697(3) 0.2641(3) 0.0502(6) Uani 1 d .
O8 O -0.1420(15) -0.4536(5) 0.0781(6) 0.168(4) Uani 1 d .
N1 N -0.1719(3) -0.0506(3) 0.3719(2) 0.0281(4) Uani 1 d .
C1 C 0.2124(3) 0.5401(3) 0.4987(2) 0.0205(4) Uani 1 d .
C2 C 0.0571(3) 0.4107(2) 0.3818(2) 0.0186(4) Uani 1 d .
C3 C -0.1588(3) 0.3713(2) 0.3828(2) 0.0182(4) Uani 1 d .
C4 C 0.1263(4) 0.3160(3) 0.2587(3) 0.0259(5) Uani 1 d .
C5 C -0.3379(3) 0.2381(3) 0.2568(2) 0.0203(4) Uani 1 d .
C6 C -0.0327(5) -0.1458(3) 0.3802(3) 0.0335(6) Uani 1 d .
C7 C -0.1858(4) 0.0353(4) 0.5218(3) 0.0323(5) Uani 1 d .
H1 H 0.374(7) 0.175(5) 0.007(5) 0.080 Uiso 1 d .
H2 H 0.247(7) 0.248(6) -0.028(5) 0.080 Uiso 1 d .
H3 H 0.234(7) -0.139(6) 0.023(5) 0.080 Uiso 1 d .
H4 H 0.292(7) -0.026(6) 0.150(5) 0.080 Uiso 1 d .
H5 H 0.361(7) 0.571(5) 0.502(5) 0.080 Uiso 1 d .
H6 H -0.122(7) 0.019(6) 0.323(5) 0.080 Uiso 1 d .
H7 H -0.309(7) -0.126(6) 0.318(5) 0.080 Uiso 1 d .
H8 H -0.022(7) -0.191(5) 0.283(5) 0.080 Uiso 1 d .
H9 H -0.099(7) -0.229(6) 0.417(5) 0.080 Uiso 1 d .
H10 H -0.271(7) 0.093(5) 0.508(5) 0.080 Uiso 1 d .
H11 H -0.255(7) -0.045(6) 0.565(5) 0.080 Uiso 1 d .
H12 H 0.408(7) -0.362(6) 0.246(5) 0.080 Uiso 1 d .
H13 H 0.316(7) -0.269(5) 0.194(5) 0.080 Uiso 1 d .
H14 H -0.107(9) -0.508(7) 0.092(7) 0.080 Uiso 1 d .
H15 H -0.284(8) -0.492(7) 0.078(6) 0.080 Uiso 1 d .

loop_
_atom_site_aniso_label
_atom_site_aniso_U_11
_atom_site_aniso_U_22
_atom_site_aniso_U_33
_atom_site_aniso_U_23
_atom_site_aniso_U_13
_atom_site_aniso_U_12
Ni1 0.0146(2) 0.0151(2) 0.0134(2) 0.00022(14) 0.00307(14) 0.00530(15)
O1 0.0201(8) 0.0230(8) 0.0234(8) 0.0042(7) 0.0039(6) 0.0038(7)
O2 0.0195(8) 0.0205(8) 0.0194(8) -0.0003(6) 0.0009(6) 0.0073(6)
O3 0.0213(7) 0.0149(7) 0.0169(7) -0.0011(6) 0.0043(6) 0.0061(6)
O4 0.0912(19) 0.0223(10) 0.102(2) -0.0177(11) 0.0828(18) -0.0111(11)
O5 0.0214(8) 0.0288(8) 0.0184(8) 0.0012(6) 0.0014(6) 0.0102(7)
O6 0.0288(9) 0.0258(9) 0.0266(9) 0.0035(7) -0.0037(7) -0.0054(7)
O7 0.0414(12) 0.0400(12) 0.0504(13) 0.0116(10) 0.0015(10) -0.0013(10)
O8 0.302(9) 0.054(2) 0.083(3) 0.023(2) 0.051(4) -0.014(3)
N1 0.0273(10) 0.0310(11) 0.0235(10) 0.0096(9) 0.0027(8) 0.0088(9)
C1 0.0148(10) 0.0182(10) 0.0233(11) 0.0004(8) 0.0037(8) 0.0052(8)
C2 0.0191(10) 0.0143(10) 0.0185(10) 0.0003(8) 0.0051(8) 0.0053(8)
C3 0.0179(10) 0.0137(9) 0.0173(10) 0.0002(8) 0.0015(8) 0.0041(8)
C4 0.0239(11) 0.0185(11) 0.0271(12) -0.0018(9) 0.0109(9) 0.0038(9)
C5 0.0162(10) 0.0169(10) 0.0215(11) -0.0020(8) 0.0010(8) 0.0067(8)
C6 0.0425(15) 0.0303(13) 0.0268(13) 0.0071(10) 0.0048(11) 0.0161(11)
C7 0.0322(13) 0.0440(15) 0.0269(12) 0.0143(11) 0.0105(10) 0.0189(12)

loop_
_atom_type_symbol
_atom_type_description
_atom_type_scat_dispersion_real
_atom_type_scat_dispersion_imag
_atom_type_scat_source
C C 0.0033 0.0016 'International Tables Vol C Tables 4.2.6.8 and 6.1.1.4'
H H 0.0000 0.0000 'International Tables Vol C Tables 4.2.6.8 and 6.1.1.4'
N N 0.0061 0.0033 'International Tables Vol C Tables 4.2.6.8 and 6.1.1.4'
O O 0.0106 0.0060 'International Tables Vol C Tables 4.2.6.8 and 6.1.1.4'
Ni Ni 0.3393 1.1124 'International Tables Vol C Tables 4.2.6.8 and 6.1.1.4'

loop_
_geom_angle_atom_site_label_1
_geom_angle_atom_site_label_2
_geom_angle_atom_site_label_3
_geom_angle
_geom_angle_site_symmetry_1
_geom_angle_site_symmetry_3
O2 Ni1 O2 180.00(9) . 2
O2 Ni1 O1 89.17(7) . 2
O2 Ni1 O1 90.83(7) 2 2
O2 Ni1 O1 90.83(7) . .
O2 Ni1 O1 89.17(7) 2 .
O1 Ni1 O1 180.00(8) 2 .
O2 Ni1 O3 92.05(6) . .
O2 Ni1 O3 87.95(6) 2 .
O1 Ni1 O3 85.10(6) 2 .
O1 Ni1 O3 94.90(6) . .
O2 Ni1 O3 87.95(6) . 2
O2 Ni1 O3 92.05(6) 2 2
O1 Ni1 O3 94.90(6) 2 2
O1 Ni1 O3 85.10(6) . 2
O3 Ni1 O3 180.00(9) . 2
C4 O3 Ni1 127.03(14) . .
C7 N1 C6 110.92(19) . .
C3 C1 C2 121.7(2) 2_566 .
C1 C2 C3 119.06(19) . .
C1 C2 C4 119.07(19) . .
C3 C2 C4 121.87(19) . .
C1 C3 C2 119.24(19) 2_566 .
C1 C3 C5 118.32(19) 2_566 .
C2 C3 C5 122.41(19) . .
O4 C4 O3 125.1(2) . .
O4 C4 C2 117.7(2) . .
O3 C4 C2 117.13(19) . .
O6 C5 O5 126.09(19) . .
O6 C5 C3 116.36(19) . .
O5 C5 C3 117.52(19) . .
N1 C6 C7 110.7(2) . 2_556
N1 C7 C6 111.1(2) . 2_556

loop_
_geom_bond_atom_site_label_1
_geom_bond_atom_site_label_2
_geom_bond_distance
_geom_bond_site_symmetry_2
Ni1 O2 2.0522(15) .
Ni1 O2 2.0522(15) 2
Ni1 O1 2.0707(16) 2
Ni1 O1 2.0707(16) .
Ni1 O3 2.1091(14) .
Ni1 O3 2.1091(14) 2
O3 C4 1.271(3) .
O4 C4 1.229(3) .
O5 C5 1.260(3) .
O6 C5 1.243(3) .
N1 C7 1.492(3) .
N1 C6 1.493(3) .
C1 C3 1.389(3) 2_566
C1 C2 1.395(3) .
C2 C3 1.402(3) .
C2 C4 1.510(3) .
C3 C1 1.389(3) 2_566
C3 C5 1.516(3) .
C6 C7 1.507(4) 2_556
C7 C6 1.507(4) 2_556
